data_2006473
loop_
_publ_author_name
'Jones, Ray'
'Rattray, A. Graham M.'
'Scheffer, John R.'
'Trotter, James'

_publ_section_title
;Methyl
 8c-Phenyl-4b,8b,8c,8d-tetrahydrodibenzo[<i>a</i>,<i>f</i>]cyclopropa[<i>cd</i>]pentalene-8b-carboxylate
;
_journal_issue 9
_journal_name_full 'Acta Crystallographica Section C'
_journal_page_first 1262
_journal_page_last 1263
_journal_paper_doi 10.1107/S0108270197005258
_journal_volume 53
_journal_year 1997
_chemical_formula_moiety 'C24 H18 O2 '
_chemical_formula_sum 'C24 H18 O2'
_chemical_formula_weight 338.40
_space_group_IT_number 61
_symmetry_cell_setting orthorhombic
_symmetry_space_group_name_Hall '-P 2ac 2ab'
_symmetry_space_group_name_H-M 'P b c a'
_cell_angle_alpha 90
_cell_angle_beta 90
_cell_angle_gamma 90
_cell_formula_units_Z 8
_cell_length_a 15.266(2)
_cell_length_b 16.262(3)
_cell_length_c 14.1071(15)
_cell_measurement_reflns_used 21
_cell_measurement_temperature 294
_cell_measurement_theta_max 57.0
_cell_measurement_theta_min 49.6
_cell_volume 3502.2(9)
_computing_cell_refinement 'MSC/AFC Diffractometer Control Software'
_computing_data_collection
;MSC/AFC Diffractometer Control Software (Molecular Structure Corporation,
 1993)
;
_computing_data_reduction 'TEXSAN (Molecular Structure Corporation, 1995)'
_computing_publication_material TEXSAN
_computing_structure_refinement TEXSAN
_computing_structure_solution 'SIR92 (Altomare, Cascarano, Giacovazzo & Guagliardi, 1993)'
_diffrn_ambient_temperature 294
_diffrn_measurement_device 'Rigaku AFC6S'
_diffrn_measurement_method '\w-2\q scan'
_diffrn_radiation_monochromator graphite
_diffrn_radiation_source 'X-ray tube'
_diffrn_radiation_type CuK\a
_diffrn_radiation_wavelength 1.5418
_diffrn_reflns_av_R_equivalents 0.000
_diffrn_reflns_av_sigmaI/netI 0.050
_diffrn_reflns_limit_h_max 19
_diffrn_reflns_limit_h_min 0
_diffrn_reflns_limit_k_max 20
_diffrn_reflns_limit_k_min 0
_diffrn_reflns_limit_l_max 17
_diffrn_reflns_limit_l_min 0
_diffrn_reflns_number 3413
_diffrn_reflns_reduction_process 'Lp corrections applied'
_diffrn_reflns_theta_max 77.62
_diffrn_reflns_theta_min 2.71
_diffrn_standards_decay_% 1.5
_diffrn_standards_interval_count 200
_diffrn_standards_number 3
_exptl_absorpt_coefficient_mu 0.598
_exptl_absorpt_correction_T_max 0.765
_exptl_absorpt_correction_T_min 0.787
_exptl_absorpt_correction_type '\y scans (North, Phillips & Mathews, 1968)'
_exptl_crystal_colour colourless
_exptl_crystal_density_diffrn 1.283
_exptl_crystal_density_method 'not measured'
_exptl_crystal_description octahedron
_exptl_crystal_F_000 1424
_exptl_crystal_size_max 0.40
_exptl_crystal_size_mid 0.40
_exptl_crystal_size_min 0.40
_refine_diff_density_max 0.26
_refine_diff_density_min -0.21
_refine_ls_extinction_coef '4.4(4) \\times 10^-6^'
_refine_ls_extinction_method 'Zachariasen (1967)'
_refine_ls_goodness_of_fit_ref 2.22
_refine_ls_hydrogen_treatment noref
_refine_ls_matrix_type full
_refine_ls_number_constraints 0
_refine_ls_number_parameters 236
_refine_ls_number_reflns 3413
_refine_ls_number_restraints 0
_refine_ls_R_factor_all 0.0569
_refine_ls_R_factor_gt 0.0406
_refine_ls_shift/esd_max 0.001
_refine_ls_shift/esd_mean 0.000
_refine_ls_structure_factor_coef Fsqd
_refine_ls_weighting_details 'w = 1/[\s^2^(F~o~^2^) + 0.00022(F~o~^2^)^2^]'
_refine_ls_weighting_scheme calc
_refine_ls_wR_factor_ref 0.1178
_reflns_number_gt 2722
_reflns_number_total 3413
_reflns_threshold_expression I>3\s(I)
_cod_data_source_file fg1285.cif
_cod_data_source_block FG1285-F2alldata
_cod_original_cell_volume 3502.1(7)
_cod_original_formula_sum 'C24 H18 O2 '
_cod_database_code 2006473

loop_
_symmetry_equiv_pos_as_xyz
'   +x,   +y,   +z'
'1/2+x,1/2-y,   -z'
'   -x,1/2+y,1/2-z'
'1/2-x,   -y,1/2+z'
'   -x,   -y,   -z'
'1/2-x,1/2+y,   +z'
'   +x,1/2-y,1/2+z'
'1/2+x,   +y,1/2-z'

loop_
_atom_site_aniso_label
_atom_site_aniso_U_11
_atom_site_aniso_U_22
_atom_site_aniso_U_33
_atom_site_aniso_U_12
_atom_site_aniso_U_13
_atom_site_aniso_U_23
O1 .0458(6) .0826(8) .0604(7) -.0159(6) -.0054(5) .0221(6)
O2 .0418(6) .0763(8) .0529(6) .0007(5) -.0076(5) .0038(5)
C1 .0639(10) .0633(10) .0487(8) -.0153(8) .0078(8) .0034(7)
C2 .0940(15) .0563(10) .0541(9) -.0200(10) .0034(9) .0032(8)
C3 .113(2) .0426(8) .0566(10) -.0030(11) .0010(10) .0019(7)
C4 .0796(12) .0512(9) .0522(9) .0120(9) .0063(8) .0047(7)
C4a .0578(9) .0469(8) .0393(7) .0039(7) .0058(6) .0046(6)
C5 .0471(8) .0501(8) .0402(7) .0031(6) .0022(6) .0011(6)
C6 .0628(10) .0563(9) .0400(7) .0036(7) -.0058(7) .0002(6)
C7 .0548(9) .0636(10) .0530(8) .0073(8) -.0171(7) -.0035(7)
C8 .0393(8) .0578(9) .0582(9) .0040(7) -.0046(6) -.0048(7)
C8a .0378(7) .0431(7) .0437(7) .0038(6) .0003(6) -.0020(6)
C9 .0355(7) .0505(8) .0421(7) .0011(6) .0058(5) -.0018(6)
C9a .0528(9) .0514(8) .0376(7) -.0021(7) .0082(6) .0022(6)
C10 .0449(8) .0488(8) .0401(7) .0097(6) .0021(6) .0038(6)
C10a .0374(7) .0418(7) .0393(7) .0045(6) .0000(5) -.0004(5)
C11 .0355(7) .0471(7) .0364(6) .0034(6) .0035(5) .0027(5)
C12 .0351(7) .0484(8) .0354(6) .0058(6) .0040(5) .0020(5)
C13 .0390(7) .0461(7) .0370(6) -.0013(6) .0056(5) .0016(5)
C14 .0504(9) .0630(10) .0495(8) .0053(8) -.0030(7) -.0021(7)
C15 .0622(11) .0902(14) .0548(10) -.0087(10) -.0093(8) -.0107(9)
C16 .0675(11) .0738(12) .0673(11) -.0167(10) .0102(9) -.0272(9)
C17 .0691(12) .0551(10) .0847(13) .0034(9) .0108(10) -.0176(9)
C18 .0539(10) .0540(9) .0592(10) .0085(7) .0010(7) -.0025(7)
C19 .0375(7) .0560(9) .0394(7) .0058(6) .0039(6) -.0016(6)
C20 .0621(11) .121(2) .0655(11) -.0393(12) -.0023(9) .0216(12)

loop_
_atom_site_label
_atom_site_fract_x
_atom_site_fract_y
_atom_site_fract_z
_atom_site_U_iso_or_equiv
_atom_site_thermal_displace_type
_atom_site_calc_flag
_atom_site_calc_attached_atom
_atom_site_refinement_flags
_atom_site_occupancy
O1 .54391(7) .13983(8) .59940(9) .0629(4) Uani d ? . 1.000
O2 .59554(7) .07178(8) .72486(8) .0570(3) Uani d ? . 1.000
C1 .24316(11) -.13990(11) .68487(11) .0586(5) Uani d ? . 1.000
C2 .26504(15) -.22114(11) .66438(12) .0681(6) Uani d ? . 1.000
C3 .35100(15) -.24616(11) .66339(13) .0707(6) Uani d ? . 1.000
C4 .41842(13) -.19129(10) .68267(12) .0610(5) Uani d ? . 1.000
C4a .39691(10) -.11041(9) .70453(10) .0480(4) Uani d ? . 1.000
C5 .40404(10) .06666(9) .49039(10) .0458(4) Uani d ? . 1.000
C6 .33247(11) .07536(10) .43104(10) .0530(4) Uani d ? . 1.000
C7 .24784(11) .06665(11) .46427(11) .0571(5) Uani d ? . 1.000
C8 .23308(9) .04760(10) .55898(12) .0518(4) Uani d ? . 1.000
C8a .30410(9) .03923(9) .61866(10) .0415(4) Uani d ? . 1.000
C9 .30558(9) .00756(9) .72010(10) .0427(4) Uani d ? . 1.000
C9a .30971(10) -.08522(9) .70660(10) .0473(4) Uani d ? . 1.000
C10 .45461(10) -.04063(9) .72830(10) .0446(4) Uani d ? . 1.000
C10a .38953(9) .04929(8) .58590(9) .0395(3) Uani d ? . 1.000
C11 .39860(8) .03053(8) .75720(9) .0397(3) Uani d ? . 1.000
C12 .45347(9) .03952(9) .66529(9) .0396(3) Uani d ? . 1.000
C13 .41018(9) .08547(9) .84050(9) .0407(4) Uani d ? . 1.000
C14 .47487(10) .07294(10) .90786(12) .0543(4) Uani d ? . 1.000
C15 .48393(12) .12662(13) .98368(13) .0691(6) Uani d ? . 1.000
C16 .42892(13) .19254(12) .99352(14) .0695(6) Uani d ? . 1.000
C17 .36419(13) .20533(11) .9279(2) .0696(6) Uani d ? . 1.000
C18 .35492(11) .15236(10) .85162(12) .0557(5) Uani d ? . 1.000
C19 .53809(9) .08407(10) .66835(9) .0443(4) Uani d ? . 1.000
C20 .62818(13) .1789(2) .58749(15) .0829(7) Uani d ? . 1.000
H1 .1838 -.1224 .6840 .070 Uiso c ? . 1.000
H2 .2200 -.2597 .6509 .082 Uiso c ? . 1.000
H3 .3645 -.3019 .6493 .085 Uiso c ? . 1.000
H4 .4778 -.2086 .6810 .073 Uiso c ? . 1.000
H5 .4619 .0724 .4665 .055 Uiso c ? . 1.000
H6 .3417 .0876 .3660 .064 Uiso c ? . 1.000
H7 .1997 .0737 .4224 .069 Uiso c ? . 1.000
H8 .1752 .0405 .5822 .062 Uiso c ? . 1.000
H9 .2586 .0262 .7587 .051 Uiso c ? . 1.000
H10 .5057 -.0516 .7646 .054 Uiso c ? . 1.000
H11 .5133 .0273 .9021 .065 Uiso c ? . 1.000
H12 .5288 .1175 1.0292 .083 Uiso c ? . 1.000
H13 .4356 .2292 1.0455 .083 Uiso c ? . 1.000
H14 .3255 .2507 .9348 .084 Uiso c ? . 1.000
H15 .3101 .1621 .8063 .067 Uiso c ? . 1.000
H16 .6712 .1383 .5739 .099 Uiso c ? . 1.000
H17 .6253 .2170 .5366 .099 Uiso c ? . 1.000
H18 .6435 .2070 .6441 .099 Uiso c ? . 1.000

loop_
_atom_type_symbol
_atom_type_scat_dispersion_real
_atom_type_scat_dispersion_imag
_atom_type_scat_source
C 0.018 0.009
;International Tables for Crystallography
(1992, Vol. C, Tables 4.2.6.8 and 6.1.1.1)
;
H 0.000 0.000
;International Tables for Crystallography
(1992, Vol. C, Table 6.1.1.2)
;
O 0.049 0.032
;International Tables for Crystallography
(1992, Vol. C, Tables 4.2.6.8 and 6.1.1.1)
;

loop_
_geom_angle_atom_site_label_1
_geom_angle_atom_site_label_2
_geom_angle_atom_site_label_3
_geom_angle
_geom_angle_publ_flag
C19 O1 C20 116.33(13) no
C2 C1 C9a 118.6(2) no
C2 C1 H1 120.8 no
C9a C1 H1 120.6 no
C1 C2 C3 120.8(2) no
C1 C2 H2 119.6 no
C3 C2 H2 119.6 no
C2 C3 C4 121.0(2) no
C2 C3 H3 119.8 no
C4 C3 H3 119.2 no
C3 C4 C4a 118.4(2) no
C3 C4 H4 120.9 no
C4a C4 H4 120.7 no
C4 C4a C9a 120.57(15) no
C4 C4a C10 129.58(15) no
C9a C4a C10 109.85(13) no
C6 C5 C10a 118.69(14) no
C6 C5 H5 120.6 no
C10a C5 H5 120.7 no
C5 C6 C7 121.49(14) no
C5 C6 H6 119.2 no
C7 C6 H6 119.3 no
C6 C7 C8 120.04(14) no
C6 C7 H7 120.0 no
C8 C7 H7 119.9 no
C7 C8 C8a 118.77(14) no
C7 C8 H8 120.6 no
C8a C8 H8 120.7 no
C8 C8a C9 128.27(13) no
C8 C8a C10a 121.44(13) no
C9 C8a C10a 109.75(12) no
C8a C9 C9a 102.62(11) no
C8a C9 C11 104.38(11) no
C8a C9 H9 114.8 no
C9a C9 C11 104.00(11) no
C9a C9 H9 114.9 no
C11 C9 H9 114.7 no
C1 C9a C4a 120.51(15) no
C1 C9a C9 129.35(15) no
C4a C9a C9 109.49(13) no
C4a C10 C11 108.41(12) no
C4a C10 C12 120.05(12) no
C4a C10 H10 117.9 no
C11 C10 C12 60.53(8) no
C11 C10 H10 117.8 no
C12 C10 H10 117.9 no
C5 C10a C8a 119.54(13) no
C5 C10a C12 129.95(12) no
C8a C10a C12 110.51(11) no
C9 C11 C10 104.11(11) no
C9 C11 C12 103.53(10) no
C9 C11 C13 121.18(11) no
C10 C11 C12 62.36(9) no
C10 C11 C13 127.77(12) no
C12 C11 C13 122.69(11) no
C10 C12 C10a 121.16(12) no
C10 C12 C11 57.11(8) no
C10 C12 C19 112.20(11) no
C10a C12 C11 106.50(10) no
C10a C12 C19 122.64(11) no
C11 C12 C19 119.52(11) no
C11 C13 C14 122.58(13) no
C11 C13 C18 119.27(13) no
C14 C13 C18 118.15(14) no
C13 C14 C15 120.48(15) no
C13 C14 H11 119.9 no
C15 C14 H11 119.7 no
C14 C15 C16 120.6(2) no
C14 C15 H12 119.5 no
C16 C15 H12 119.8 no
C15 C16 C17 119.5(2) no
C15 C16 H13 120.1 no
C17 C16 H13 120.4 no
C16 C17 C18 120.3(2) no
C16 C17 H14 120.0 no
C18 C17 H14 119.8 no
C13 C18 C17 120.9(2) no
C13 C18 H15 119.7 no
C17 C18 H15 119.4 no
O1 C19 O2 123.27(14) no
O1 C19 C12 111.69(11) no
O2 C19 C12 125.04(14) no
O1 C20 H16 109.6 no
O1 C20 H17 109.6 no
O1 C20 H18 109.6 no
H16 C20 H17 109.3 no
H16 C20 H18 109.4 no
H17 C20 H18 109.3 no

loop_
_geom_bond_atom_site_label_1
_geom_bond_atom_site_label_2
_geom_bond_site_symmetry_1
_geom_bond_site_symmetry_2
_geom_bond_distance
_geom_bond_publ_flag
O1 C19 . . 1.333(2) no
O1 C20 . . 1.445(2) no
O2 C19 . . 1.202(2) no
C1 C2 . . 1.393(3) no
C1 C9a . . 1.385(2) no
C1 H1 . . .95 no
C2 C3 . . 1.374(3) no
C2 H2 . . .95 no
C3 C4 . . 1.389(3) no
C3 H3 . . .95 no
C4 C4a . . 1.390(2) no
C4 H4 . . .95 no
C4a C9a . . 1.393(2) no
C4a C10 . . 1.475(2) no
C5 C6 . . 1.384(2) no
C5 C10a . . 1.394(2) no
C5 H5 . . .95 no
C6 C7 . . 1.382(2) no
C6 H6 . . .95 no
C7 C8 . . 1.390(2) no
C7 H7 . . .95 no
C8 C8a . . 1.379(2) no
C8 H8 . . .95 no
C8a C9 . . 1.521(2) no
C8a C10a . . 1.393(2) no
C9 C9a . . 1.522(2) no
C9 C11 . . 1.559(2) no
C9 H9 . . .95 no
C10 C11 . . 1.496(2) no
C10 C12 . . 1.578(2) no
C10 H10 . . .95 no
C10a C12 . . 1.494(2) no
C11 C12 . . 1.551(2) no
C11 C13 . . 1.487(2) no
C12 C19 . . 1.482(2) no
C13 C14 . . 1.386(2) no
C13 C18 . . 1.385(2) no
C14 C15 . . 1.388(2) no
C14 H11 . . .95 no
C15 C16 . . 1.369(3) no
C15 H12 . . .95 no
C16 C17 . . 1.370(3) no
C16 H13 . . .95 no
C17 C18 . . 1.386(2) no
C17 H14 . . .95 no
C18 H15 . . .95 no
C20 H16 . . .95 no
C20 H17 . . .95 no
C20 H18 . . .95 no

loop_
_geom_contact_atom_site_label_1
_geom_contact_atom_site_label_2
_geom_contact_distance
_geom_contact_site_symmetry_2
_geom_contact_publ_flag
O1 C16 3.570(2) 7_554 no
O2 C6 3.431(2) 5_656 no
O2 C3 3.452(2) 3_656 no
O2 C9 3.460(2) 8_556 no
C5 C19 3.436(2) 5_656 no
C5 C12 3.541(2) 5_656 no
C6 C19 3.549(2) 5_656 no
C6 C17 3.600(3) 7_554 no
C18 C20 3.592(3) 8_456 no

loop_
_geom_torsion_atom_site_label_1
_geom_torsion_atom_site_label_2
_geom_torsion_atom_site_label_3
_geom_torsion_atom_site_label_4
_geom_torsion
_geom_torsion_publ_flag
O1 C19 C12 C10 165.48(12) no
O1 C19 C12 C10a 7.8(2) no
O1 C19 C12 C11 -130.80(13) no
O2 C19 O1 C20 7.6(2) no
O2 C19 C12 C10 -13.8(2) no
O2 C19 C12 C10a -171.51(14) no
O2 C19 C12 C11 49.9(2) no
C1 C2 C3 C4 0.0(3) no
C1 C9a C4a C4 -1.4(2) no
C1 C9a C4a C10 178.81(13) no
C1 C9a C9 C8a -79.3(2) no
C1 C9a C9 C11 172.16(14) no
C2 C1 C9a C4a 2.3(2) no
C2 C1 C9a C9 172.04(14) no
C2 C3 C4 C4a 1.0(3) no
C3 C2 C1 C9a -1.6(3) no
C3 C4 C4a C9a -0.2(2) no
C3 C4 C4a C10 179.47(15) no
C4 C4a C9a C9 -173.01(13) no
C4 C4a C10 C11 -173.33(15) no
C4 C4a C10 C12 120.7(2) no
C4a C9a C9 C8a 91.32(13) no
C4a C9a C9 C11 -17.23(15) no
C4a C10 C11 C9 -16.64(14) no
C4a C10 C11 C12 -114.72(12) no
C4a C10 C11 C13 133.85(14) no
C4a C10 C12 C10a 5.1(2) no
C4a C10 C12 C11 95.29(14) no
C4a C10 C12 C19 -153.01(13) no
C5 C6 C7 C8 -0.9(3) no
C5 C10a C8a C8 -1.2(2) no
C5 C10a C8a C9 170.98(12) no
C5 C10a C12 C10 -125.15(15) no
C5 C10a C12 C11 173.71(14) no
C5 C10a C12 C19 30.6(2) no
C6 C5 C10a C8a 1.5(2) no
C6 C5 C10a C12 -177.86(14) no
C6 C7 C8 C8a 1.2(3) no
C7 C6 C5 C10a -0.5(2) no
C7 C8 C8a C9 -170.79(15) no
C7 C8 C8a C10a -0.1(2) no
C8 C8a C9 C9a 83.9(2) no
C8 C8a C9 C11 -167.84(14) no
C8 C8a C10a C12 178.25(14) no
C8a C9 C11 C10 -87.17(12) no
C8a C9 C11 C12 -22.73(13) no
C8a C9 C11 C13 119.91(13) no
C8a C10a C12 C10 55.4(2) no
C8a C10a C12 C11 -5.71(15) no
C8a C10a C12 C19 -148.83(13) no
C9 C8a C10a C12 -9.53(15) no
C9 C9a C4a C10 7.2(2) no
C9 C11 C10 C12 98.08(11) no
C9 C11 C12 C10 -99.04(12) no
C9 C11 C12 C10a 17.78(14) no
C9 C11 C12 C19 162.27(12) no
C9 C11 C13 C14 141.67(14) no
C9 C11 C13 C18 -38.8(2) no
C9a C4a C10 C11 6.4(2) no
C9a C4a C10 C12 -59.6(2) no
C9a C9 C8a C10a -87.64(13) no
C9a C9 C11 C10 20.08(13) no
C9a C9 C11 C12 84.51(12) no
C9a C9 C11 C13 -132.84(12) no
C10 C11 C12 C10a 116.82(12) no
C10 C11 C12 C19 -98.69(14) no
C10 C11 C13 C14 -4.4(2) no
C10 C11 C13 C18 175.15(14) no
C10 C12 C11 C13 119.05(14) no
C10a C8a C9 C11 20.62(14) no
C10a C12 C10 C11 -90.24(13) no
C10a C12 C11 C13 -124.14(13) no
C11 C10 C12 C19 111.70(12) no
C11 C13 C14 C15 179.05(15) no
C11 C13 C18 C17 -179.45(15) no
C12 C10 C11 C13 -111.43(15) no
C12 C11 C13 C14 -82.8(2) no
C12 C11 C13 C18 96.7(2) no
C12 C19 O1 C20 -171.7(2) no
C13 C11 C12 C19 20.4(2) no
C13 C14 C15 C16 0.4(3) no
C13 C18 C17 C16 0.4(3) no
C14 C13 C18 C17 0.1(3) no
C14 C15 C16 C17 0.2(3) no
C15 C14 C13 C18 -0.5(2) no
C15 C16 C17 C18 -0.6(3) no
